data_4027635
loop_
_publ_author_name
'Stephen Hanessian'
'Ramkrishna Reddy Vakiti'
'St\'ephane Dorich'
'Shyamapada Banerjee'
'Beno\^it Desch\^enes-Simard'

_publ_section_title
;
 Total Synthesis of Pactamycin and Pactamycate: A Detailed Account
;
_journal_name_full 'Journal of Organic Chemistry'
_journal_page_first 9458
_journal_page_last 9472
_journal_paper_doi 10.1021/jo301638z
_journal_volume 77
_journal_year 2012
_chemical_absolute_configuration rmad
_chemical_compound_source 'Synthesized by the authors. See text'
_chemical_formula_moiety 'C26 H31 N3 O8, C2 H6 O'
_chemical_formula_sum 'C28 H37 N3 O9'
_chemical_formula_weight 559.61
_chemical_name_common 'Pactamycate Ethanol Solvate'
_chemical_name_systematic
; 
 ? 
;
_space_group_IT_number 1
_symmetry_cell_setting triclinic
_symmetry_space_group_name_Hall 'P 1'
_symmetry_space_group_name_H-M 'P 1'
_atom_sites_solution_hydrogens geom
_atom_sites_solution_primary direct
_atom_sites_solution_secondary difmap
_audit_creation_method SHELXL-97
_cell_angle_alpha 80.898(2)
_cell_angle_beta 72.304(2)
_cell_angle_gamma 87.498(2)
_cell_formula_units_Z 1
_cell_length_a 7.5210(3)
_cell_length_b 7.9161(3)
_cell_length_c 12.1346(4)
_cell_measurement_reflns_used 8339
_cell_measurement_temperature 200
_cell_measurement_theta_max 72.13
_cell_measurement_theta_min 3.87
_cell_volume 679.60(4)
_computing_cell_refinement 'SAINT V7.60A(Bruker AXS, 2008)'
_computing_data_collection 'APEX2  (Bruker AXS, 2009)'
_computing_data_reduction 'SAINT V7.60A(Bruker AXS, 2008)'
_computing_molecular_graphics 'SHELXTL v6.12 (Bruker AXS, 2001)'
_computing_publication_material 'UdMX (Maris, 2004)'
_computing_structure_refinement 'SHELXL97 (Sheldrick, 2008)'
_computing_structure_solution 'SHELXS97 (Sheldrick, 2008)'
_diffrn_ambient_temperature 200
_diffrn_detector_area_resol_mean 5.5
_diffrn_measured_fraction_theta_full 0.959
_diffrn_measured_fraction_theta_max 0.959
_diffrn_measurement_device_type 'Bruker Smart 6000'
_diffrn_measurement_method \w
_diffrn_radiation_monochromator 'Helios optics'
_diffrn_radiation_source 'Rotating Anode'
_diffrn_radiation_type CuK\a
_diffrn_radiation_wavelength 1.54178
_diffrn_reflns_av_R_equivalents 0.027
_diffrn_reflns_av_sigmaI/netI 0.0341
_diffrn_reflns_limit_h_max 9
_diffrn_reflns_limit_h_min -9
_diffrn_reflns_limit_k_max 9
_diffrn_reflns_limit_k_min -9
_diffrn_reflns_limit_l_max 14
_diffrn_reflns_limit_l_min -14
_diffrn_reflns_number 9057
_diffrn_reflns_theta_full 72.44
_diffrn_reflns_theta_max 72.44
_diffrn_reflns_theta_min 3.87
_exptl_absorpt_coefficient_mu 0.853
_exptl_absorpt_correction_T_max 0.9261
_exptl_absorpt_correction_T_min 0.8154
_exptl_absorpt_correction_type multi-scan
_exptl_absorpt_process_details 'Sadabs (Sheldrick, 2007)'
_exptl_crystal_colour Colorless
_exptl_crystal_density_diffrn 1.367
_exptl_crystal_description block
_exptl_crystal_F_000 298
_exptl_crystal_size_max 0.14
_exptl_crystal_size_mid 0.11
_exptl_crystal_size_min 0.09
_refine_diff_density_max 0.159
_refine_diff_density_min -0.167
_refine_diff_density_rms 0.035
_refine_ls_abs_structure_details 'Flack H D (1983), 1598 Friedel Pairs'
_refine_ls_abs_structure_Flack 0.10(12)
_refine_ls_extinction_coef 0.0051(7)
_refine_ls_extinction_expression Fc^*^=kFc[1+0.001xFc^2^\l^3^/sin(2\q)]^-1/4^
_refine_ls_extinction_method SHELXL
_refine_ls_goodness_of_fit_ref 1.046
_refine_ls_hydrogen_treatment mixed
_refine_ls_matrix_type full
_refine_ls_number_parameters 383
_refine_ls_number_reflns 4277
_refine_ls_number_restraints 3
_refine_ls_restrained_S_all 1.045
_refine_ls_R_factor_all 0.0326
_refine_ls_R_factor_gt 0.0317
_refine_ls_shift/su_max 0.000
_refine_ls_shift/su_mean 0.000
_refine_ls_structure_factor_coef Fsqd
_refine_ls_weighting_details 'calc w=1/[\s^2^(Fo^2^)+(0.0528P)^2^+0.0579P] where P=(Fo^2^+2Fc^2^)/3'
_refine_ls_weighting_scheme calc
_refine_ls_wR_factor_gt 0.0841
_refine_ls_wR_factor_ref 0.0848
_reflns_number_gt 4166
_reflns_number_total 4277
_reflns_threshold_expression I>2\s(I)
_cod_data_source_file jo301638z_si_002.cif
_cod_data_source_block bent64
_cod_database_code 4027635

loop_
_symmetry_equiv_pos_as_xyz
'x, y, z'

loop_
_atom_site_label
_atom_site_type_symbol
_atom_site_fract_x
_atom_site_fract_y
_atom_site_fract_z
_atom_site_U_iso_or_equiv
_atom_site_adp_type
_atom_site_occupancy
_atom_site_symmetry_multiplicity
_atom_site_calc_flag
_atom_site_refinement_flags
O1 O 0.51415(19) 0.27330(16) -0.17230(13) 0.0360(3) Uani 1 1 d .
O2 O 0.45747(19) 0.50329(16) -0.29136(12) 0.0351(3) Uani 1 1 d .
O3 O 0.30056(17) 0.70470(15) 0.09244(11) 0.0294(3) Uani 1 1 d .
H3 H 0.4163 0.6952 0.0804 0.044 Uiso 1 1 calc R
O4 O 0.34268(17) 0.97636(15) -0.19153(11) 0.0291(3) Uani 1 1 d .
H4 H 0.3852 1.0685 -0.1834 0.044 Uiso 1 1 calc R
O5 O 0.15708(16) 1.01038(15) 0.17024(11) 0.0271(3) Uani 1 1 d .
O6 O 0.1625(2) 1.29659(16) 0.14154(12) 0.0357(3) Uani 1 1 d .
O7 O -0.0798(2) 1.4545(2) 0.28767(15) 0.0469(4) Uani 1 1 d .
H7 H 0.0067 1.4442 0.2262 0.070 Uiso 1 1 calc R
O8 O -0.39768(18) 1.49218(16) 0.10359(12) 0.0351(3) Uani 1 1 d .
O9 O 0.0629(2) 0.24905(18) 0.81917(14) 0.0450(4) Uani 1 1 d .
H9 H 0.0386 0.3493 0.8336 0.067 Uiso 1 1 calc R
N1 N 0.3801(2) 0.51800(18) -0.10297(14) 0.0278(3) Uani 1 1 d .
H1 H 0.3732 0.4871 -0.0289 0.033 Uiso 1 1 calc R
N2 N -0.0014(2) 0.5388(2) -0.07016(17) 0.0362(4) Uani 1 1 d .
N3 N -0.0633(2) 0.94420(19) 0.00418(14) 0.0264(3) Uani 1 1 d .
C1 C 0.3119(2) 0.6818(2) -0.14740(16) 0.0255(4) Uani 1 1 d .
C2 C 0.0971(2) 0.7030(2) -0.09566(16) 0.0271(4) Uani 1 1 d .
H2 H 0.0530 0.7781 -0.1564 0.033 Uiso 1 1 calc R
C3 C 0.0642(2) 0.8011(2) 0.01025(16) 0.0238(3) Uani 1 1 d .
H3A H 0.0049 0.7197 0.0830 0.029 Uiso 1 1 calc R
C4 C 0.2632(2) 0.8457(2) 0.01252(15) 0.0231(3) Uani 1 1 d .
C5 C 0.3897(2) 0.8385(2) -0.11403(15) 0.0240(3) Uani 1 1 d .
C6 C 0.5984(2) 0.8347(2) -0.12912(18) 0.0319(4) Uani 1 1 d .
H6A H 0.6375 0.9448 -0.1167 0.048 Uiso 1 1 calc R
H6B H 0.6667 0.8138 -0.2084 0.048 Uiso 1 1 calc R
H6C H 0.6251 0.7431 -0.0720 0.048 Uiso 1 1 calc R
C7 C 0.3855(3) 0.6761(2) -0.28165(17) 0.0297(4) Uani 1 1 d .
H7A H 0.4924 0.7582 -0.3166 0.036 Uiso 1 1 calc R
C8 C 0.2504(3) 0.7125(3) -0.3527(2) 0.0439(5) Uani 1 1 d .
H8A H 0.1391 0.6403 -0.3158 0.066 Uiso 1 1 calc R
H8B H 0.3103 0.6875 -0.4322 0.066 Uiso 1 1 calc R
H8C H 0.2142 0.8332 -0.3561 0.066 Uiso 1 1 calc R
C9 C 0.2809(2) 1.0153(2) 0.05167(16) 0.0279(4) Uani 1 1 d .
H9A H 0.4114 1.0334 0.0496 0.034 Uiso 1 1 calc R
H9B H 0.2459 1.1104 -0.0012 0.034 Uiso 1 1 calc R
C10 C 0.4544(2) 0.4184(2) -0.18543(17) 0.0287(4) Uani 1 1 d .
C11 C -0.1997(2) 0.9875(2) 0.10196(16) 0.0251(3) Uani 1 1 d .
C12 C -0.2666(2) 1.1556(2) 0.10118(16) 0.0251(3) Uani 1 1 d .
H12 H -0.2195 1.2375 0.0330 0.030 Uiso 1 1 calc R
C13 C -0.4008(2) 1.2056(2) 0.19830(16) 0.0262(4) Uani 1 1 d .
C14 C -0.4750(2) 1.0858(2) 0.29758(17) 0.0310(4) Uani 1 1 d .
H14 H -0.5653 1.1187 0.3643 0.037 Uiso 1 1 calc R
C15 C -0.4149(3) 0.9176(2) 0.29764(19) 0.0351(4) Uani 1 1 d .
H15 H -0.4670 0.8349 0.3645 0.042 Uiso 1 1 calc R
C16 C -0.2801(2) 0.8678(2) 0.20181(18) 0.0307(4) Uani 1 1 d .
H16 H -0.2420 0.7516 0.2038 0.037 Uiso 1 1 calc R
C17 C -0.4565(2) 1.3900(2) 0.19320(16) 0.0275(4) Uani 1 1 d .
C18 C -0.5844(3) 1.4495(2) 0.30196(18) 0.0348(4) Uani 1 1 d .
H18A H -0.6157 1.5700 0.2838 0.052 Uiso 1 1 calc R
H18B H -0.5216 1.4365 0.3627 0.052 Uiso 1 1 calc R
H18C H -0.6989 1.3804 0.3301 0.052 Uiso 1 1 calc R
C19 C 0.1083(2) 1.1605(2) 0.20642(16) 0.0264(4) Uani 1 1 d .
C20 C -0.0175(2) 1.1501(2) 0.32706(16) 0.0280(4) Uani 1 1 d .
C21 C -0.1091(3) 1.3030(3) 0.35980(19) 0.0372(4) Uani 1 1 d .
C22 C -0.2375(3) 1.3021(3) 0.4706(2) 0.0466(6) Uani 1 1 d .
H22 H -0.2996 1.4045 0.4919 0.056 Uiso 1 1 calc R
C23 C -0.2737(3) 1.1530(4) 0.5487(2) 0.0523(6) Uani 1 1 d .
H23 H -0.3621 1.1524 0.6238 0.063 Uiso 1 1 calc R
C24 C -0.1826(3) 1.0034(3) 0.5190(2) 0.0466(5) Uani 1 1 d .
H24 H -0.2083 0.9022 0.5750 0.056 Uiso 1 1 calc R
C25 C -0.0541(3) 0.9972(3) 0.40933(18) 0.0343(4) Uani 1 1 d .
C26 C 0.0409(3) 0.8278(3) 0.3871(2) 0.0415(5) Uani 1 1 d .
H26A H -0.0012 0.7820 0.3288 0.062 Uiso 1 1 calc R
H26B H 0.0090 0.7467 0.4602 0.062 Uiso 1 1 calc R
H26C H 0.1765 0.8449 0.3580 0.062 Uiso 1 1 calc R
C27 C 0.0081(3) 0.2270(4) 0.7200(2) 0.0515(6) Uani 1 1 d .
H27A H -0.0874 0.3135 0.7106 0.062 Uiso 1 1 calc R
H27B H -0.0497 0.1126 0.7340 0.062 Uiso 1 1 calc R
C28 C 0.1668(4) 0.2435(3) 0.6098(2) 0.0496(5) Uani 1 1 d .
H28A H 0.2629 0.1595 0.6189 0.074 Uiso 1 1 calc R
H28B H 0.2198 0.3590 0.5927 0.074 Uiso 1 1 calc R
H28C H 0.1221 0.2226 0.5452 0.074 Uiso 1 1 calc R
H3B H -0.019(3) 1.032(3) -0.053(2) 0.032(6) Uiso 1 1 d .
H2A H -0.126(4) 0.546(3) -0.035(2) 0.054(8) Uiso 1 1 d .
H2B H 0.036(4) 0.470(4) -0.012(3) 0.052(8) Uiso 1 1 d .

loop_
_atom_site_aniso_label
_atom_site_aniso_U_11
_atom_site_aniso_U_22
_atom_site_aniso_U_33
_atom_site_aniso_U_23
_atom_site_aniso_U_13
_atom_site_aniso_U_12
O1 0.0348(7) 0.0242(6) 0.0451(9) -0.0111(6) -0.0041(6) 0.0054(5)
O2 0.0433(7) 0.0294(6) 0.0292(8) -0.0122(5) -0.0025(6) 0.0038(6)
O3 0.0277(6) 0.0315(6) 0.0264(7) -0.0002(5) -0.0072(5) 0.0055(5)
O4 0.0374(7) 0.0196(5) 0.0292(7) -0.0014(5) -0.0095(5) 0.0002(5)
O5 0.0291(6) 0.0266(6) 0.0238(7) -0.0085(5) -0.0030(5) -0.0005(5)
O6 0.0475(8) 0.0258(6) 0.0278(7) -0.0050(5) -0.0019(6) -0.0011(5)
O7 0.0575(10) 0.0391(8) 0.0427(9) -0.0149(6) -0.0109(7) 0.0174(7)
O8 0.0308(6) 0.0299(6) 0.0371(8) -0.0006(5) -0.0019(6) 0.0054(5)
O9 0.0661(10) 0.0322(7) 0.0360(8) -0.0079(6) -0.0140(7) 0.0065(7)
N1 0.0334(8) 0.0218(7) 0.0237(8) -0.0047(6) -0.0021(6) 0.0055(6)
N2 0.0290(8) 0.0303(8) 0.0466(11) -0.0144(7) -0.0025(7) -0.0048(6)
N3 0.0256(7) 0.0249(7) 0.0251(8) -0.0026(6) -0.0037(6) 0.0050(6)
C1 0.0287(8) 0.0199(8) 0.0256(10) -0.0040(6) -0.0047(7) 0.0010(6)
C2 0.0291(9) 0.0243(8) 0.0278(10) -0.0080(7) -0.0063(7) 0.0010(7)
C3 0.0233(8) 0.0211(7) 0.0253(9) -0.0043(6) -0.0044(7) 0.0011(6)
C4 0.0231(7) 0.0228(7) 0.0217(9) -0.0036(6) -0.0049(6) 0.0039(6)
C5 0.0253(8) 0.0199(7) 0.0255(9) -0.0044(6) -0.0053(7) 0.0018(6)
C6 0.0266(9) 0.0344(9) 0.0326(11) -0.0091(8) -0.0036(7) 0.0002(7)
C7 0.0351(9) 0.0255(8) 0.0248(10) -0.0061(7) -0.0025(7) -0.0004(7)
C8 0.0566(13) 0.0457(12) 0.0302(12) -0.0071(9) -0.0143(10) 0.0062(10)
C9 0.0257(8) 0.0311(9) 0.0238(10) -0.0109(7) 0.0010(7) -0.0028(7)
C10 0.0247(8) 0.0242(8) 0.0345(10) -0.0076(7) -0.0032(7) -0.0007(6)
C11 0.0204(7) 0.0275(8) 0.0286(9) -0.0081(7) -0.0076(7) 0.0011(6)
C12 0.0222(8) 0.0244(8) 0.0281(10) -0.0032(6) -0.0070(7) 0.0001(6)
C13 0.0227(8) 0.0263(8) 0.0299(10) -0.0064(7) -0.0078(7) 0.0028(6)
C14 0.0257(8) 0.0322(9) 0.0301(10) -0.0063(7) -0.0007(7) 0.0020(7)
C15 0.0296(9) 0.0301(9) 0.0366(11) -0.0003(8) 0.0011(8) -0.0010(7)
C16 0.0266(8) 0.0226(8) 0.0376(11) -0.0050(7) -0.0016(7) 0.0009(6)
C17 0.0236(8) 0.0265(9) 0.0317(10) -0.0058(7) -0.0069(7) 0.0014(7)
C18 0.0364(10) 0.0322(9) 0.0328(11) -0.0085(8) -0.0051(8) 0.0076(8)
C19 0.0271(8) 0.0272(8) 0.0266(10) -0.0095(7) -0.0082(7) 0.0020(7)
C20 0.0251(8) 0.0349(9) 0.0242(10) -0.0092(7) -0.0053(7) 0.0008(7)
C21 0.0328(10) 0.0453(11) 0.0386(12) -0.0183(9) -0.0135(9) 0.0082(8)
C22 0.0339(10) 0.0702(15) 0.0383(13) -0.0281(11) -0.0064(9) 0.0124(10)
C23 0.0353(11) 0.0872(19) 0.0311(13) -0.0224(12) 0.0018(9) -0.0038(11)
C24 0.0422(12) 0.0644(14) 0.0284(11) -0.0040(10) -0.0032(9) -0.0147(10)
C25 0.0326(9) 0.0426(10) 0.0279(11) -0.0059(8) -0.0081(8) -0.0073(8)
C26 0.0523(12) 0.0352(10) 0.0328(12) 0.0034(8) -0.0104(9) -0.0054(9)
C27 0.0450(12) 0.0665(15) 0.0447(14) -0.0124(11) -0.0131(11) -0.0044(11)
C28 0.0562(14) 0.0559(13) 0.0363(13) -0.0094(10) -0.0109(10) -0.0081(11)

loop_
_atom_type_symbol
_atom_type_description
_atom_type_scat_dispersion_real
_atom_type_scat_dispersion_imag
_atom_type_scat_source
C C 0.0181 0.0091 'International Tables Vol C Tables 4.2.6.8 and 6.1.1.4'
H H 0.0000 0.0000 'International Tables Vol C Tables 4.2.6.8 and 6.1.1.4'
N N 0.0311 0.0180 'International Tables Vol C Tables 4.2.6.8 and 6.1.1.4'
O O 0.0492 0.0322 'International Tables Vol C Tables 4.2.6.8 and 6.1.1.4'

loop_
_geom_angle_atom_site_label_1
_geom_angle_atom_site_label_2
_geom_angle_atom_site_label_3
_geom_angle
_geom_angle_publ_flag
C10 O2 C7 110.51(13) y
C4 O3 H3 109.5 ?
C5 O4 H4 109.5 ?
C19 O5 C9 116.54(13) y
C21 O7 H7 109.5 ?
C27 O9 H9 109.5 ?
C10 N1 C1 113.93(15) y
C10 N1 H1 123 ?
C1 N1 H1 123 ?
C2 N2 H2A 113.8(17) ?
C2 N2 H2B 108.1(17) ?
H2A N2 H2B 101(2) ?
C11 N3 C3 122.99(15) y
C11 N3 H3B 114.8(15) ?
C3 N3 H3B 115.9(15) ?
N1 C1 C5 113.80(14) y
N1 C1 C2 113.20(14) y
C5 C1 C2 102.41(13) y
N1 C1 C7 100.16(13) y
C5 C1 C7 111.98(14) y
C2 C1 C7 115.85(15) y
N2 C2 C3 115.38(15) y
N2 C2 C1 111.69(14) y
C3 C2 C1 107.12(13) y
N2 C2 H2 107.4 ?
C3 C2 H2 107.4 ?
C1 C2 H2 107.4 ?
N3 C3 C2 111.43(14) y
N3 C3 C4 116.54(13) y
C2 C3 C4 105.37(13) y
N3 C3 H3A 107.7 ?
C2 C3 H3A 107.7 ?
C4 C3 H3A 107.7 ?
O3 C4 C9 111.21(14) y
O3 C4 C5 110.88(12) y
C9 C4 C5 111.96(14) y
O3 C4 C3 102.29(13) y
C9 C4 C3 115.68(13) y
C5 C4 C3 104.26(13) y
O4 C5 C6 111.45(14) y
O4 C5 C4 109.17(12) y
C6 C5 C4 114.92(14) y
O4 C5 C1 101.66(13) y
C6 C5 C1 115.40(14) y
C4 C5 C1 103.13(13) y
C5 C6 H6A 109.5 ?
C5 C6 H6B 109.5 ?
H6A C6 H6B 109.5 ?
C5 C6 H6C 109.5 ?
H6A C6 H6C 109.5 ?
H6B C6 H6C 109.5 ?
O2 C7 C8 108.50(16) y
O2 C7 C1 104.89(14) y
C8 C7 C1 118.55(16) y
O2 C7 H7A 108.2 ?
C8 C7 H7A 108.2 ?
C1 C7 H7A 108.2 ?
C7 C8 H8A 109.5 ?
C7 C8 H8B 109.5 ?
H8A C8 H8B 109.5 ?
C7 C8 H8C 109.5 ?
H8A C8 H8C 109.5 ?
H8B C8 H8C 109.5 ?
O5 C9 C4 107.95(13) y
O5 C9 H9A 110.1 ?
C4 C9 H9A 110.1 ?
O5 C9 H9B 110.1 ?
C4 C9 H9B 110.1 ?
H9A C9 H9B 108.4 ?
O1 C10 N1 127.89(18) y
O1 C10 O2 122.33(17) y
N1 C10 O2 109.78(15) y
N3 C11 C12 119.66(16) y
N3 C11 C16 122.77(16) y
C12 C11 C16 117.53(16) y
C13 C12 C11 121.60(16) y
C13 C12 H12 119.2 ?
C11 C12 H12 119.2 ?
C14 C13 C12 119.83(16) y
C14 C13 C17 121.81(16) y
C12 C13 C17 118.33(15) y
C15 C14 C13 119.03(17) y
C15 C14 H14 120.5 ?
C13 C14 H14 120.5 ?
C14 C15 C16 121.32(17) y
C14 C15 H15 119.3 ?
C16 C15 H15 119.3 ?
C15 C16 C11 120.60(16) y
C15 C16 H16 119.7 ?
C11 C16 H16 119.7 ?
O8 C17 C13 121.17(16) y
O8 C17 C18 120.01(16) y
C13 C17 C18 118.81(16) y
C17 C18 H18A 109.5 ?
C17 C18 H18B 109.5 ?
H18A C18 H18B 109.5 ?
C17 C18 H18C 109.5 ?
H18A C18 H18C 109.5 ?
H18B C18 H18C 109.5 ?
O6 C19 O5 121.53(16) y
O6 C19 C20 123.57(15) y
O5 C19 C20 114.88(15) y
C21 C20 C25 119.25(17) y
C21 C20 C19 116.75(17) y
C25 C20 C19 123.98(16) y
O7 C21 C22 116.62(19) y
O7 C21 C20 123.06(18) y
C22 C21 C20 120.3(2) y
C23 C22 C21 119.9(2) y
C23 C22 H22 120.1 ?
C21 C22 H22 120.1 ?
C22 C23 C24 120.5(2) y
C22 C23 H23 119.7 ?
C24 C23 H23 119.7 ?
C23 C24 C25 121.9(2) y
C23 C24 H24 119.1 ?
C25 C24 H24 119.1 ?
C24 C25 C20 118.14(19) y
C24 C25 C26 117.47(19) y
C20 C25 C26 124.37(18) y
C25 C26 H26A 109.5 ?
C25 C26 H26B 109.5 ?
H26A C26 H26B 109.5 ?
C25 C26 H26C 109.5 ?
H26A C26 H26C 109.5 ?
H26B C26 H26C 109.5 ?
O9 C27 C28 113.0(2) y
O9 C27 H27A 109 ?
C28 C27 H27A 109 ?
O9 C27 H27B 109 ?
C28 C27 H27B 109 ?
H27A C27 H27B 107.8 ?
C27 C28 H28A 109.5 ?
C27 C28 H28B 109.5 ?
H28A C28 H28B 109.5 ?
C27 C28 H28C 109.5 ?
H28A C28 H28C 109.5 ?
H28B C28 H28C 109.5 ?

loop_
_geom_bond_atom_site_label_1
_geom_bond_atom_site_label_2
_geom_bond_distance
_geom_bond_publ_flag
O1 C10 1.219(2) y
O2 C10 1.347(2) y
O2 C7 1.458(2) y
O3 C4 1.4359(19) y
O3 H3 0.84 ?
O4 C5 1.430(2) y
O4 H4 0.84 ?
O5 C19 1.330(2) y
O5 C9 1.453(2) y
O6 C19 1.234(2) y
O7 C21 1.352(3) y
O7 H7 0.84 ?
O8 C17 1.222(2) y
O9 C27 1.422(3) y
O9 H9 0.84 ?
N1 C10 1.344(2) y
N1 C1 1.457(2) y
N1 H1 0.88 ?
N2 C2 1.467(2) y
N2 H2a 0.90(3) ?
N2 H2b 0.93(3) ?
N3 C11 1.391(2) y
N3 C3 1.459(2) y
N3 H3b 0.89(2) ?
C1 C5 1.553(2) y
C1 C2 1.557(2) y
C1 C7 1.560(3) y
C2 C3 1.556(2) y
C2 H2 1 ?
C3 C4 1.562(2) y
C3 H3a 1 ?
C4 C9 1.517(2) y
C4 C5 1.550(2) y
C5 C6 1.523(2) y
C6 H6a 0.98 ?
C6 H6b 0.98 ?
C6 H6c 0.98 ?
C7 C8 1.512(3) y
C7 H7a 1 ?
C8 H8a 0.98 ?
C8 H8b 0.98 ?
C8 H8c 0.98 ?
C9 H9a 0.99 ?
C9 H9b 0.99 ?
C11 C12 1.401(2) y
C11 C16 1.405(3) y
C12 C13 1.398(2) y
C12 H12 0.95 ?
C13 C14 1.392(3) y
C13 C17 1.498(2) y
C14 C15 1.387(3) y
C14 H14 0.95 ?
C15 C16 1.389(3) y
C15 H15 0.95 ?
C16 H16 0.95 ?
C17 C18 1.508(3) y
C18 H18a 0.98 ?
C18 H18b 0.98 ?
C18 H18c 0.98 ?
C19 C20 1.473(3) y
C20 C21 1.418(3) y
C20 C25 1.420(3) y
C21 C22 1.396(3) y
C22 C23 1.372(4) y
C22 H22 0.95 ?
C23 C24 1.384(4) y
C23 H23 0.95 ?
C24 C25 1.394(3) y
C24 H24 0.95 ?
C25 C26 1.515(3) y
C26 H26a 0.98 ?
C26 H26b 0.98 ?
C26 H26c 0.98 ?
C27 C28 1.490(4) y
C27 H27a 0.99 ?
C27 H27b 0.99 ?
C28 H28a 0.98 ?
C28 H28b 0.98 ?
C28 H28c 0.98 ?

loop_
_geom_hbond_atom_site_label_D
_geom_hbond_atom_site_label_H
_geom_hbond_atom_site_label_A
_geom_hbond_distance_DH
_geom_hbond_distance_HA
_geom_hbond_distance_DA
_geom_hbond_angle_DHA
_geom_hbond_site_symmetry_A
O3 H3 O8 0.84 2.13 2.7894(18) 135.7 1_645
O4 H4 O1 0.84 1.97 2.8043(18) 173.2 1_565
O7 H7 O6 0.84 1.82 2.563(2) 145.9 .
O9 H9 N2 0.84 2 2.790(2) 155.9 1_556
N1 H1 O3 0.88 2.38 2.8869(19) 116.9 .
N1 H1 O6 0.88 2.51 3.195(2) 135.4 1_545
N3 H3B O9 0.89(2) 2.10(3) 2.993(2) 175(2) 1_564
N2 H2A O8 0.90(3) 2.22(3) 3.081(2) 158(2) 1_545
N2 H2B O6 0.93(3) 2.53(3) 3.458(3) 175(2) 1_545

loop_
_geom_torsion_atom_site_label_1
_geom_torsion_atom_site_label_2
_geom_torsion_atom_site_label_3
_geom_torsion_atom_site_label_4
_geom_torsion
_geom_torsion_publ_flag
C10 N1 C1 C5 -127.40(16) y
C10 N1 C1 C2 116.21(16) y
C10 N1 C1 C7 -7.75(18) y
N1 C1 C2 N2 -31.9(2) y
C5 C1 C2 N2 -154.89(15) y
C7 C1 C2 N2 82.9(2) y
N1 C1 C2 C3 95.30(16) y
C5 C1 C2 C3 -27.64(17) y
C7 C1 C2 C3 -149.81(14) y
C11 N3 C3 C2 140.34(16) y
C11 N3 C3 C4 -98.72(19) y
N2 C2 C3 N3 -103.99(17) y
C1 C2 C3 N3 130.96(15) y
N2 C2 C3 C4 128.74(16) y
C1 C2 C3 C4 3.69(17) y
N3 C3 C4 O3 142.23(15) y
C2 C3 C4 O3 -93.66(14) y
N3 C3 C4 C9 21.2(2) y
C2 C3 C4 C9 145.30(15) y
N3 C3 C4 C5 -102.20(16) y
C2 C3 C4 C5 21.91(16) y
O3 C4 C5 O4 177.47(13) y
C9 C4 C5 O4 -57.69(17) y
C3 C4 C5 O4 68.08(15) y
O3 C4 C5 C6 -56.48(18) y
C9 C4 C5 C6 68.36(18) y
C3 C4 C5 C6 -165.87(14) y
O3 C4 C5 C1 69.96(15) y
C9 C4 C5 C1 -165.20(14) y
C3 C4 C5 C1 -39.43(15) y
N1 C1 C5 O4 165.49(13) y
C2 C1 C5 O4 -71.97(16) y
C7 C1 C5 O4 52.80(17) y
N1 C1 C5 C6 44.7(2) y
C2 C1 C5 C6 167.28(15) y
C7 C1 C5 C6 -68.0(2) y
N1 C1 C5 C4 -81.41(16) y
C2 C1 C5 C4 41.14(16) y
C7 C1 C5 C4 165.90(13) y
C10 O2 C7 C8 -134.28(17) y
C10 O2 C7 C1 -6.65(18) y
N1 C1 C7 O2 8.16(17) y
C5 C1 C7 O2 129.12(14) y
C2 C1 C7 O2 -113.95(15) y
N1 C1 C7 C8 129.39(18) y
C5 C1 C7 C8 -109.65(19) y
C2 C1 C7 C8 7.3(2) y
C19 O5 C9 C4 -159.61(14) y
O3 C4 C9 O5 -55.71(17) y
C5 C4 C9 O5 179.63(13) y
C3 C4 C9 O5 60.39(19) y
C1 N1 C10 O1 -176.53(17) y
C1 N1 C10 O2 4.2(2) y
C7 O2 C10 O1 -177.38(16) y
C7 O2 C10 N1 2.0(2) y
C3 N3 C11 C12 155.41(15) y
C3 N3 C11 C16 -26.9(2) y
N3 C11 C12 C13 -178.72(16) y
C16 C11 C12 C13 3.5(2) y
C11 C12 C13 C14 -1.8(2) y
C11 C12 C13 C17 176.31(15) y
C12 C13 C14 C15 -0.6(3) y
C17 C13 C14 C15 -178.72(17) y
C13 C14 C15 C16 1.3(3) y
C14 C15 C16 C11 0.4(3) y
N3 C11 C16 C15 179.52(18) y
C12 C11 C16 C15 -2.8(3) y
C14 C13 C17 O8 -176.26(17) y
C12 C13 C17 O8 5.6(2) y
C14 C13 C17 C18 5.0(2) y
C12 C13 C17 C18 -173.11(16) y
C9 O5 C19 O6 1.5(2) y
C9 O5 C19 C20 179.97(14) y
O6 C19 C20 C21 13.4(2) y
O5 C19 C20 C21 -165.05(15) y
O6 C19 C20 C25 -168.16(18) y
O5 C19 C20 C25 13.4(2) y
C25 C20 C21 O7 178.78(18) y
C19 C20 C21 O7 -2.7(3) y
C25 C20 C21 C22 -1.7(3) y
C19 C20 C21 C22 176.85(18) y
O7 C21 C22 C23 -179.7(2) y
C20 C21 C22 C23 0.7(3) y
C21 C22 C23 C24 0.7(3) y
C22 C23 C24 C25 -1.1(3) y
C23 C24 C25 C20 0.1(3) y
C23 C24 C25 C26 178.6(2) y
C21 C20 C25 C24 1.3(3) y
C19 C20 C25 C24 -177.14(18) y
C21 C20 C25 C26 -177.14(18) y
C19 C20 C25 C26 4.5(3) y
